data_4105825
loop_
_publ_author_name
'Clifton R. Hamilton'
'Regina A. Baglia'
'Alexander D. Gordon'
'Michael J. Zdilla'

_publ_section_title
;
 Synthesis of Tetranuclear, Four-Coordinate Manganese Clusters with
 "Pinned Butterfly" Geometry Formed by Metal-Mediated N-N Bond Cleavage in
 Diphenylhydrazine
;
_journal_name_full 'Journal of the American Chemical Society'
_journal_page_first 4208
_journal_page_last 4211
_journal_paper_doi 10.1021/ja110536t
_journal_volume 133
_journal_year 2011
_chemical_formula_moiety '[(Mn +2)4 (C12 H10 N2 -2)3 (C6 H6 N -1)2 (C5 H5 N)4'] . 3 (C5 H5 N)'
_chemical_formula_sum 'C83 H77 Mn4 N15'
_chemical_formula_weight 1504.36
_chemical_name_systematic
;
bis(mu-3-N,N'-diphenylhydrazido)N,N'diphenylhydrazidobis(mu-phenylamido)
tetrapyridinetetramanganese(II)
;
_space_group_IT_number 14
_symmetry_cell_setting monoclinic
_symmetry_space_group_name_Hall '-P 2yn'
_symmetry_space_group_name_H-M 'P 1 21/n 1'
_atom_sites_solution_hydrogens geom
_atom_sites_solution_primary direct
_atom_sites_solution_secondary difmap
_audit_creation_method SHELXL-97
_cell_angle_alpha 90.00
_cell_angle_beta 109.392(2)
_cell_angle_gamma 90.00
_cell_formula_units_Z 4
_cell_length_a 22.764(3)
_cell_length_b 14.0803(16)
_cell_length_c 24.148(3)
_cell_measurement_reflns_used 51301
_cell_measurement_temperature 115(2)
_cell_measurement_theta_max 27.408
_cell_measurement_theta_min 2.249
_cell_volume 7300.9(16)
_computing_cell_refinement 'SAINT (Bruker AXS)'
_computing_data_collection 'COSMO (Bruker AXS)'
_computing_data_reduction 'SADABS (Bruker AXS)'
_computing_molecular_graphics 'SHELXL-97, XP (Sheldrick, 2008)'
_computing_publication_material 'APEX2 (Bruker AXS)'
_computing_structure_refinement 'SHELXL-97 (Sheldrick, 2008)'
_computing_structure_solution 'SHELXS-97 (Sheldrick, 2008)'
_diffrn_ambient_temperature 115(2)
_diffrn_detector_area_resol_mean 8.333
_diffrn_measured_fraction_theta_full 0.993
_diffrn_measured_fraction_theta_max 0.993
_diffrn_measurement_device_type 'Bruker Kappa APEX II DUO'
_diffrn_measurement_method 'phi/omega scans'
_diffrn_radiation_monochromator graphite
_diffrn_radiation_source 'fine-focus sealed tube'
_diffrn_radiation_type MoK\a
_diffrn_radiation_wavelength 0.71073
_diffrn_reflns_av_R_equivalents 0.0395
_diffrn_reflns_av_sigmaI/netI 0.0516
_diffrn_reflns_limit_h_max 29
_diffrn_reflns_limit_h_min -28
_diffrn_reflns_limit_k_max 17
_diffrn_reflns_limit_k_min -18
_diffrn_reflns_limit_l_max 30
_diffrn_reflns_limit_l_min -31
_diffrn_reflns_number 50030
_diffrn_reflns_theta_full 27.50
_diffrn_reflns_theta_max 27.50
_diffrn_reflns_theta_min 1.07
_exptl_absorpt_coefficient_mu 0.733
_exptl_absorpt_correction_T_max 0.9437
_exptl_absorpt_correction_T_min 0.8930
_exptl_absorpt_correction_type multi-scan
_exptl_absorpt_process_details
;
 51230 Corrected reflections written to file
 Estimated minimum and maximum transmission:  0.6672  0.7456
 The ratio of these values is more reliable than their absolute values!
 Additional spherical absorption correction applied with mu*r =  0.2000
 Lambda/2 correction factor = 0.0015
;
_exptl_crystal_colour red
_exptl_crystal_density_diffrn 1.369
_exptl_crystal_description prism
_exptl_crystal_F_000 3120
_exptl_crystal_size_max 0.16
_exptl_crystal_size_mid 0.14
_exptl_crystal_size_min 0.08
_refine_diff_density_max 0.655
_refine_diff_density_min -0.801
_refine_diff_density_rms 0.068
_refine_ls_extinction_method none
_refine_ls_goodness_of_fit_ref 1.017
_refine_ls_hydrogen_treatment mixed
_refine_ls_matrix_type full
_refine_ls_number_parameters 927
_refine_ls_number_reflns 16652
_refine_ls_number_restraints 0
_refine_ls_restrained_S_all 1.017
_refine_ls_R_factor_all 0.0709
_refine_ls_R_factor_gt 0.0401
_refine_ls_shift/su_max 0.002
_refine_ls_shift/su_mean 0.000
_refine_ls_structure_factor_coef Fsqd
_refine_ls_weighting_details 'calc w=1/[\s^2^(Fo^2^)+(0.0474P)^2^+3.1067P] where P=(Fo^2^+2Fc^2^)/3'
_refine_ls_weighting_scheme calc
_refine_ls_wR_factor_gt 0.0898
_refine_ls_wR_factor_ref 0.1020
_reflns_number_gt 11857
_reflns_number_total 16652
_reflns_threshold_expression >2sigma(I)
_cod_data_source_file ja110536t_si_002_3.cif
_cod_data_source_block 2a
_cod_original_cell_volume 7301.1(14)
_cod_database_code 4105825

loop_
_symmetry_equiv_pos_as_xyz
'x, y, z'
'-x+1/2, y+1/2, -z+1/2'
'-x, -y, -z'
'x-1/2, -y-1/2, z-1/2'

loop_
_atom_site_label
_atom_site_type_symbol
_atom_site_fract_x
_atom_site_fract_y
_atom_site_fract_z
_atom_site_U_iso_or_equiv
_atom_site_adp_type
_atom_site_occupancy
_atom_site_symmetry_multiplicity
_atom_site_calc_flag
_atom_site_refinement_flags
Mn1 Mn 0.657727(15) 0.06447(2) 0.369794(15) 0.01703(8) Uani 1 1 d .
Mn3 Mn 0.678030(15) 0.23765(2) 0.444578(15) 0.01688(8) Uani 1 1 d .
Mn2 Mn 0.511241(15) 0.11881(2) 0.330021(15) 0.01748(8) Uani 1 1 d .
Mn4 Mn 0.598546(15) 0.33232(2) 0.323802(15) 0.01661(8) Uani 1 1 d .
N1 N 0.57292(9) 0.02569(14) 0.30454(9) 0.0200(4) Uani 1 1 d .
H1 H 0.5721(12) 0.0481(19) 0.2717(13) 0.031(8) Uiso 1 1 d .
N5 N 0.63123(9) 0.36675(14) 0.41549(9) 0.0190(4) Uani 1 1 d .
H2 H 0.5984(12) 0.3689(18) 0.4239(11) 0.025(7) Uiso 1 1 d .
N2 N 0.70819(8) 0.19359(13) 0.37255(8) 0.0173(4) Uani 1 1 d .
N3 N 0.65881(8) 0.22431(13) 0.31894(8) 0.0182(4) Uani 1 1 d .
N6 N 0.62591(8) 0.11232(13) 0.44043(8) 0.0174(4) Uani 1 1 d .
N7 N 0.56517(8) 0.15744(13) 0.41366(8) 0.0179(4) Uani 1 1 d .
N4 N 0.48033(8) 0.22565(13) 0.26966(8) 0.0174(4) Uani 1 1 d .
N8 N 0.50433(8) 0.31896(13) 0.28985(8) 0.0171(4) Uani 1 1 d .
N11 N 0.71834(8) -0.05777(13) 0.37230(9) 0.0200(4) Uani 1 1 d .
N31 N 0.73543(9) 0.26690(14) 0.53460(9) 0.0210(4) Uani 1 1 d .
N21 N 0.42508(9) 0.04802(14) 0.33170(9) 0.0226(4) Uani 1 1 d .
N41 N 0.62337(9) 0.45175(14) 0.27542(9) 0.0222(4) Uani 1 1 d .
N51 N 0.94160(16) -0.2388(2) 0.51837(15) 0.0711(9) Uani 1 1 d .
N61 N 0.22356(15) 0.2541(2) 0.28791(15) 0.0719(10) Uani 1 1 d .
N71 N 0.35485(11) 0.51240(17) 0.05537(11) 0.0390(6) Uani 1 1 d .
C11 C 0.55281(10) -0.06947(16) 0.29376(10) 0.0190(5) Uani 1 1 d .
C12 C 0.55721(11) -0.13027(17) 0.34078(11) 0.0256(5) Uani 1 1 d .
H12A H 0.5746 -0.1076 0.3799 0.031 Uiso 1 1 calc R
C012 C 0.77026(11) -0.07942(18) 0.41730(11) 0.0258(5) Uani 1 1 d .
H01A H 0.7809 -0.0415 0.4518 0.031 Uiso 1 1 calc R
C013 C 0.80865(12) -0.15425(19) 0.41542(12) 0.0328(6) Uani 1 1 d .
H01B H 0.8451 -0.1670 0.4478 0.039 Uiso 1 1 calc R
C13 C 0.53633(12) -0.22362(18) 0.33082(12) 0.0295(6) Uani 1 1 d .
H13A H 0.5392 -0.2639 0.3632 0.035 Uiso 1 1 calc R
C014 C 0.79336(12) -0.21012(18) 0.36594(13) 0.0328(6) Uani 1 1 d .
H01C H 0.8187 -0.2628 0.3639 0.039 Uiso 1 1 calc R
C14 C 0.51137(12) -0.25848(18) 0.27419(13) 0.0327(6) Uani 1 1 d .
H14A H 0.4961 -0.3217 0.2675 0.039 Uiso 1 1 calc R
C015 C 0.74090(12) -0.18853(18) 0.31954(12) 0.0285(6) Uani 1 1 d .
H01D H 0.7297 -0.2256 0.2847 0.034 Uiso 1 1 calc R
C15 C 0.50900(12) -0.19997(19) 0.22753(12) 0.0324(6) Uani 1 1 d .
H15A H 0.4933 -0.2240 0.1886 0.039 Uiso 1 1 calc R
C016 C 0.70481(11) -0.11285(17) 0.32409(11) 0.0241(5) Uani 1 1 d .
H01E H 0.6686 -0.0986 0.2917 0.029 Uiso 1 1 calc R
C16 C 0.52935(11) -0.10644(17) 0.23686(11) 0.0256(5) Uani 1 1 d .
H16A H 0.5273 -0.0672 0.2043 0.031 Uiso 1 1 calc R
C51 C 0.65962(10) 0.45623(16) 0.43017(10) 0.0198(5) Uani 1 1 d .
C032 C 0.77372(10) 0.20272(18) 0.56900(11) 0.0235(5) Uani 1 1 d .
H03A H 0.7879 0.1519 0.5509 0.028 Uiso 1 1 calc R
C52 C 0.71770(12) 0.47418(18) 0.42414(12) 0.0290(6) Uani 1 1 d .
H52A H 0.7389 0.4248 0.4117 0.035 Uiso 1 1 calc R
C033 C 0.79364(11) 0.20667(19) 0.62953(11) 0.0287(6) Uani 1 1 d .
H03B H 0.8206 0.1593 0.6524 0.034 Uiso 1 1 calc R
C53 C 0.74444(14) 0.5634(2) 0.43618(14) 0.0446(8) Uani 1 1 d .
H53A H 0.7839 0.5744 0.4319 0.054 Uiso 1 1 calc R
C034 C 0.77380(12) 0.2802(2) 0.65614(12) 0.0322(6) Uani 1 1 d .
H03C H 0.7859 0.2836 0.6977 0.039 Uiso 1 1 calc R
C54 C 0.71479(16) 0.6366(2) 0.45437(15) 0.0491(8) Uani 1 1 d .
H54A H 0.7333 0.6978 0.4620 0.059 Uiso 1 1 calc R
C035 C 0.73604(12) 0.3490(2) 0.62147(12) 0.0331(6) Uani 1 1 d .
H03D H 0.7229 0.4019 0.6388 0.040 Uiso 1 1 calc R
C55 C 0.65778(14) 0.6198(2) 0.46130(13) 0.0387(7) Uani 1 1 d .
H55A H 0.6371 0.6694 0.4740 0.046 Uiso 1 1 calc R
C036 C 0.71773(11) 0.34006(18) 0.56143(11) 0.0277(6) Uani 1 1 d .
H03E H 0.6915 0.3875 0.5378 0.033 Uiso 1 1 calc R
C56 C 0.63086(12) 0.53051(17) 0.44967(11) 0.0265(5) Uani 1 1 d .
H56A H 0.5919 0.5196 0.4551 0.032 Uiso 1 1 calc R
C21 C 0.76829(10) 0.22502(16) 0.37907(10) 0.0177(5) Uani 1 1 d .
C22 C 0.81799(10) 0.18898(18) 0.42607(10) 0.0230(5) Uani 1 1 d .
H22A H 0.8101 0.1425 0.4512 0.028 Uiso 1 1 calc R
C022 C 0.42155(11) -0.03543(18) 0.35726(11) 0.0273(6) Uani 1 1 d .
H02A H 0.4588 -0.0702 0.3752 0.033 Uiso 1 1 calc R
C23 C 0.87836(11) 0.2204(2) 0.43621(11) 0.0282(6) Uani 1 1 d .
H23A H 0.9112 0.1960 0.4687 0.034 Uiso 1 1 calc R
C023 C 0.36607(12) -0.0728(2) 0.35858(12) 0.0336(6) Uani 1 1 d .
H02B H 0.3653 -0.1323 0.3768 0.040 Uiso 1 1 calc R
C24 C 0.89142(11) 0.28702(19) 0.39959(12) 0.0292(6) Uani 1 1 d .
H24A H 0.9329 0.3082 0.4066 0.035 Uiso 1 1 calc R
C024 C 0.31204(12) -0.0231(2) 0.33325(12) 0.0346(6) Uani 1 1 d .
H02C H 0.2734 -0.0475 0.3340 0.042 Uiso 1 1 calc R
C25 C 0.84291(11) 0.32199(17) 0.35264(11) 0.0242(5) Uani 1 1 d .
H25A H 0.8514 0.3673 0.3271 0.029 Uiso 1 1 calc R
C025 C 0.31448(12) 0.0623(2) 0.30673(13) 0.0368(7) Uani 1 1 d .
H02D H 0.2777 0.0980 0.2887 0.044 Uiso 1 1 calc R
C26 C 0.78206(10) 0.29191(16) 0.34226(10) 0.0195(5) Uani 1 1 d .
H26A H 0.7495 0.3170 0.3099 0.023 Uiso 1 1 calc R
C026 C 0.37160(11) 0.09521(19) 0.30685(12) 0.0298(6) Uani 1 1 d .
H02E H 0.3731 0.1543 0.2884 0.036 Uiso 1 1 calc R
C31 C 0.65719(10) 0.17535(15) 0.26845(10) 0.0175(5) Uani 1 1 d .
C32 C 0.70306(10) 0.11174(16) 0.26380(10) 0.0192(5) Uani 1 1 d .
H32A H 0.7404 0.1035 0.2961 0.023 Uiso 1 1 calc R
C042 C 0.62350(11) 0.54381(17) 0.28979(12) 0.0259(5) Uani 1 1 d .
H04A H 0.6189 0.5598 0.3264 0.031 Uiso 1 1 calc R
C33 C 0.69403(11) 0.06093(16) 0.21216(11) 0.0233(5) Uani 1 1 d .
H33A H 0.7257 0.0189 0.2096 0.028 Uiso 1 1 calc R
C043 C 0.63000(11) 0.61632(18) 0.25374(12) 0.0287(6) Uani 1 1 d .
H04B H 0.6296 0.6807 0.2653 0.034 Uiso 1 1 calc R
C34 C 0.64002(11) 0.07024(17) 0.16444(11) 0.0242(5) Uani 1 1 d .
H34A H 0.6340 0.0339 0.1298 0.029 Uiso 1 1 calc R
C044 C 0.63711(11) 0.59389(19) 0.20079(12) 0.0288(6) Uani 1 1 d .
H04C H 0.6410 0.6425 0.1749 0.035 Uiso 1 1 calc R
C045 C 0.63846(11) 0.49967(19) 0.18611(12) 0.0294(6) Uani 1 1 d .
H04D H 0.6441 0.4821 0.1502 0.035 Uiso 1 1 calc R
C35 C 0.59476(11) 0.13395(17) 0.16824(10) 0.0224(5) Uani 1 1 d .
H35A H 0.5574 0.1414 0.1359 0.027 Uiso 1 1 calc R
C36 C 0.60373(10) 0.18618(16) 0.21844(10) 0.0206(5) Uani 1 1 d .
H36A H 0.5729 0.2310 0.2195 0.025 Uiso 1 1 calc R
C046 C 0.63152(11) 0.43119(18) 0.22429(11) 0.0261(5) Uani 1 1 d .
H04E H 0.6326 0.3663 0.2138 0.031 Uiso 1 1 calc R
C61 C 0.62635(10) 0.03172(16) 0.47500(10) 0.0174(5) Uani 1 1 d .
C62 C 0.68357(10) -0.01290(17) 0.50345(10) 0.0209(5) Uani 1 1 d .
H62A H 0.7211 0.0162 0.5031 0.025 Uiso 1 1 calc R
C052 C 0.9150(3) -0.2692(4) 0.5554(2) 0.113(2) Uani 1 1 d .
H05A H 0.8985 -0.2252 0.5762 0.136 Uiso 1 1 calc R
C63 C 0.68600(11) -0.09870(17) 0.53204(11) 0.0250(5) Uani 1 1 d .
H63A H 0.7251 -0.1287 0.5501 0.030 Uiso 1 1 calc R
C053 C 0.9110(4) -0.3649(4) 0.5640(3) 0.154(3) Uani 1 1 d .
H05B H 0.8921 -0.3898 0.5906 0.185 Uiso 1 1 calc R
C64 C 0.63223(11) -0.14131(17) 0.53468(11) 0.0259(5) Uani 1 1 d .
H64A H 0.6340 -0.2006 0.5539 0.031 Uiso 1 1 calc R
C054 C 0.9365(4) -0.4240(4) 0.5310(3) 0.136(3) Uani 1 1 d .
H05C H 0.9382 -0.4902 0.5392 0.164 Uiso 1 1 calc R
C65 C 0.57579(11) -0.09610(17) 0.50879(11) 0.0234(5) Uani 1 1 d .
H65A H 0.5387 -0.1244 0.5109 0.028 Uiso 1 1 calc R
C055 C 0.9579(3) -0.3957(5) 0.4903(3) 0.129(2) Uani 1 1 d .
H05D H 0.9727 -0.4375 0.4670 0.155 Uiso 1 1 calc R
C66 C 0.57236(10) -0.00994(16) 0.47973(10) 0.0191(5) Uani 1 1 d .
H66A H 0.5333 0.0207 0.4630 0.023 Uiso 1 1 calc R
C056 C 0.9570(3) -0.3052(4) 0.4850(2) 0.119(2) Uani 1 1 d .
H05E H 0.9687 -0.2814 0.4534 0.143 Uiso 1 1 calc R
C71 C 0.54730(10) 0.21715(16) 0.45076(10) 0.0184(5) Uani 1 1 d .
C72 C 0.57971(10) 0.22768(17) 0.51126(10) 0.0215(5) Uani 1 1 d .
H72A H 0.6145 0.1882 0.5298 0.026 Uiso 1 1 calc R
C062 C 0.26279(19) 0.2910(3) 0.33582(18) 0.0660(10) Uani 1 1 d .
H06A H 0.3021 0.2612 0.3531 0.079 Uiso 1 1 calc R
C73 C 0.56127(12) 0.29525(19) 0.54411(12) 0.0300(6) Uani 1 1 d .
H73A H 0.5840 0.3016 0.5848 0.036 Uiso 1 1 calc R
C063 C 0.2500(3) 0.3684(4) 0.3614(3) 0.1085(19) Uani 1 1 d .
H06B H 0.2817 0.3964 0.3933 0.130 Uiso 1 1 calc R
C74 C 0.51052(12) 0.3535(2) 0.51871(12) 0.0337(6) Uani 1 1 d .
H74A H 0.4988 0.4003 0.5414 0.040 Uiso 1 1 calc R
C064 C 0.1962(3) 0.4053(5) 0.3437(4) 0.142(3) Uani 1 1 d .
H06C H 0.1878 0.4612 0.3619 0.170 Uiso 1 1 calc R
C75 C 0.47700(11) 0.34249(18) 0.45957(12) 0.0276(6) Uani 1 1 d .
H75A H 0.4417 0.3815 0.4419 0.033 Uiso 1 1 calc R
C065 C 0.1516(2) 0.3652(3) 0.2994(2) 0.0824(14) Uani 1 1 d .
H06D H 0.1110 0.3919 0.2857 0.099 Uiso 1 1 calc R
C76 C 0.49425(10) 0.27540(17) 0.42594(11) 0.0215(5) Uani 1 1 d .
H76A H 0.4702 0.2683 0.3857 0.026 Uiso 1 1 calc R
C066 C 0.16497(18) 0.2847(3) 0.27391(19) 0.0676(11) Uani 1 1 d .
H06E H 0.1323 0.2506 0.2461 0.081 Uiso 1 1 calc R
C41 C 0.45648(10) 0.21444(16) 0.20980(10) 0.0180(5) Uani 1 1 d .
C42 C 0.43268(11) 0.12462(18) 0.18673(11) 0.0241(5) Uani 1 1 d .
H42A H 0.4326 0.0743 0.2129 0.029 Uiso 1 1 calc R
C072 C 0.41053(14) 0.5165(2) 0.04854(14) 0.0408(7) Uani 1 1 d .
H07A H 0.4128 0.5072 0.0103 0.049 Uiso 1 1 calc R
C43 C 0.40965(12) 0.10861(19) 0.12699(11) 0.0295(6) Uani 1 1 d .
H43A H 0.3935 0.0477 0.1130 0.035 Uiso 1 1 calc R
C073 C 0.46517(13) 0.5336(2) 0.09421(14) 0.0428(7) Uani 1 1 d .
H07B H 0.5038 0.5364 0.0872 0.051 Uiso 1 1 calc R
C44 C 0.40951(12) 0.17932(19) 0.08684(12) 0.0311(6) Uani 1 1 d .
H44A H 0.3942 0.1675 0.0458 0.037 Uiso 1 1 calc R
C074 C 0.46301(13) 0.5463(2) 0.14964(13) 0.0387(7) Uani 1 1 d .
H07C H 0.5002 0.5568 0.1817 0.046 Uiso 1 1 calc R
C45 C 0.43248(11) 0.26754(18) 0.10881(11) 0.0265(5) Uani 1 1 d .
H45A H 0.4326 0.3169 0.0821 0.032 Uiso 1 1 calc R
C075 C 0.40616(13) 0.5436(2) 0.15821(13) 0.0356(6) Uani 1 1 d .
H07D H 0.4029 0.5532 0.1960 0.043 Uiso 1 1 calc R
C46 C 0.45521(10) 0.28627(17) 0.16842(10) 0.0206(5) Uani 1 1 d .
H46A H 0.4701 0.3480 0.1817 0.025 Uiso 1 1 calc R
C076 C 0.35391(12) 0.5264(2) 0.10980(13) 0.0366(7) Uani 1 1 d .
H07E H 0.3147 0.5244 0.1157 0.044 Uiso 1 1 calc R
C81 C 0.46062(10) 0.38394(16) 0.29246(10) 0.0169(4) Uani 1 1 d .
C82 C 0.48021(11) 0.47386(16) 0.31833(10) 0.0215(5) Uani 1 1 d .
H82A H 0.5235 0.4877 0.3332 0.026 Uiso 1 1 calc R
C83 C 0.43828(12) 0.54194(18) 0.32248(11) 0.0263(5) Uani 1 1 d .
H83A H 0.4533 0.6012 0.3405 0.032 Uiso 1 1 calc R
C84 C 0.37451(12) 0.52529(19) 0.30081(12) 0.0313(6) Uani 1 1 d .
H84A H 0.3457 0.5729 0.3028 0.038 Uiso 1 1 calc R
C85 C 0.35417(11) 0.43731(19) 0.27630(11) 0.0282(6) Uani 1 1 d .
H85A H 0.3108 0.4242 0.2622 0.034 Uiso 1 1 calc R
C86 C 0.39556(10) 0.36801(17) 0.27190(10) 0.0214(5) Uani 1 1 d .
H86A H 0.3799 0.3085 0.2547 0.026 Uiso 1 1 calc R

loop_
_atom_site_aniso_label
_atom_site_aniso_U_11
_atom_site_aniso_U_22
_atom_site_aniso_U_33
_atom_site_aniso_U_23
_atom_site_aniso_U_13
_atom_site_aniso_U_12
Mn1 0.01919(17) 0.01463(17) 0.01799(19) -0.00087(14) 0.00714(14) -0.00011(13)
Mn3 0.01927(17) 0.01591(18) 0.01610(18) -0.00075(14) 0.00674(14) -0.00035(13)
Mn2 0.01787(17) 0.01543(17) 0.01772(19) 0.00200(14) 0.00399(13) -0.00026(13)
Mn4 0.01678(16) 0.01517(17) 0.01786(19) -0.00007(14) 0.00572(13) 0.00004(13)
N1 0.0232(10) 0.0180(10) 0.0188(11) 0.0013(9) 0.0071(8) -0.0014(8)
N5 0.0191(10) 0.0183(10) 0.0212(11) -0.0014(8) 0.0088(8) -0.0009(8)
N2 0.0169(9) 0.0187(10) 0.0166(10) 0.0012(8) 0.0058(8) 0.0011(7)
N3 0.0176(9) 0.0202(10) 0.0173(10) -0.0017(8) 0.0065(8) 0.0010(8)
N6 0.0161(9) 0.0200(10) 0.0161(10) 0.0030(8) 0.0055(7) 0.0008(7)
N7 0.0191(9) 0.0171(10) 0.0169(10) 0.0033(8) 0.0051(8) 0.0029(7)
N4 0.0189(9) 0.0145(9) 0.0173(10) 0.0000(8) 0.0039(8) -0.0012(7)
N8 0.0193(9) 0.0128(9) 0.0182(10) -0.0002(8) 0.0049(8) -0.0003(7)
N11 0.0231(10) 0.0165(10) 0.0216(11) -0.0013(8) 0.0090(8) 0.0006(8)
N31 0.0208(10) 0.0212(10) 0.0199(11) -0.0028(8) 0.0053(8) -0.0021(8)
N21 0.0222(10) 0.0231(11) 0.0206(11) 0.0037(9) 0.0047(8) -0.0015(8)
N41 0.0224(10) 0.0195(10) 0.0247(11) 0.0020(9) 0.0079(8) -0.0012(8)
N51 0.079(2) 0.063(2) 0.059(2) -0.0112(18) 0.0067(18) 0.0159(18)
N61 0.069(2) 0.068(2) 0.062(2) -0.0088(17) -0.0024(17) 0.0352(17)
N71 0.0350(13) 0.0407(15) 0.0335(14) 0.0045(11) 0.0012(10) -0.0026(11)
C11 0.0173(11) 0.0181(12) 0.0210(12) -0.0016(10) 0.0054(9) -0.0010(9)
C12 0.0301(13) 0.0219(13) 0.0252(14) -0.0030(11) 0.0097(11) -0.0022(10)
C012 0.0273(13) 0.0253(13) 0.0247(14) -0.0001(11) 0.0084(11) 0.0037(10)
C013 0.0289(13) 0.0332(15) 0.0359(16) 0.0076(13) 0.0101(12) 0.0106(11)
C13 0.0372(14) 0.0197(13) 0.0336(16) 0.0049(11) 0.0142(12) -0.0008(11)
C014 0.0346(14) 0.0212(13) 0.0485(18) 0.0001(13) 0.0218(13) 0.0073(11)
C14 0.0362(14) 0.0175(13) 0.0430(17) -0.0058(12) 0.0114(13) -0.0065(11)
C015 0.0334(14) 0.0228(13) 0.0359(16) -0.0100(11) 0.0203(12) -0.0054(11)
C15 0.0365(15) 0.0271(14) 0.0286(15) -0.0089(12) 0.0040(12) -0.0028(11)
C016 0.0270(12) 0.0226(13) 0.0241(13) -0.0027(11) 0.0103(10) -0.0023(10)
C16 0.0285(13) 0.0216(13) 0.0242(14) 0.0018(11) 0.0052(10) -0.0007(10)
C51 0.0247(12) 0.0188(12) 0.0153(12) 0.0004(9) 0.0061(9) -0.0005(9)
C032 0.0207(12) 0.0247(13) 0.0236(13) -0.0023(11) 0.0051(10) -0.0014(10)
C52 0.0297(13) 0.0257(14) 0.0352(16) -0.0070(12) 0.0156(12) -0.0055(11)
C033 0.0240(12) 0.0347(15) 0.0240(14) 0.0030(12) 0.0034(10) -0.0006(11)
C53 0.0452(17) 0.0430(18) 0.054(2) -0.0135(16) 0.0275(15) -0.0191(14)
C034 0.0290(13) 0.0454(17) 0.0190(14) -0.0048(12) 0.0038(11) -0.0030(12)
C54 0.067(2) 0.0284(16) 0.058(2) -0.0149(15) 0.0285(18) -0.0213(15)
C035 0.0351(14) 0.0368(16) 0.0254(15) -0.0089(12) 0.0076(11) 0.0044(12)
C55 0.0553(18) 0.0222(14) 0.0409(18) -0.0076(13) 0.0192(14) 0.0012(13)
C036 0.0290(13) 0.0275(14) 0.0247(14) -0.0045(11) 0.0065(11) 0.0015(11)
C56 0.0328(13) 0.0231(13) 0.0259(14) -0.0036(11) 0.0128(11) 0.0010(10)
C21 0.0214(11) 0.0159(11) 0.0175(12) -0.0057(9) 0.0086(9) -0.0010(9)
C22 0.0250(12) 0.0267(13) 0.0182(13) 0.0012(10) 0.0085(10) 0.0029(10)
C022 0.0249(12) 0.0277(14) 0.0248(14) 0.0048(11) 0.0021(10) -0.0016(10)
C23 0.0201(12) 0.0417(16) 0.0202(13) -0.0058(12) 0.0030(10) 0.0009(11)
C023 0.0384(15) 0.0337(15) 0.0263(15) 0.0097(12) 0.0075(12) -0.0092(12)
C24 0.0199(12) 0.0338(15) 0.0344(16) -0.0128(12) 0.0095(11) -0.0083(11)
C024 0.0279(13) 0.0470(17) 0.0295(15) -0.0002(13) 0.0103(12) -0.0136(12)
C25 0.0293(13) 0.0178(12) 0.0300(14) -0.0046(10) 0.0158(11) -0.0046(10)
C025 0.0239(13) 0.0428(17) 0.0413(17) 0.0082(14) 0.0079(12) 0.0008(12)
C26 0.0221(11) 0.0160(11) 0.0205(12) -0.0013(10) 0.0071(9) 0.0005(9)
C026 0.0243(12) 0.0257(14) 0.0376(16) 0.0098(12) 0.0077(11) 0.0011(10)
C31 0.0207(11) 0.0150(11) 0.0190(12) 0.0002(9) 0.0097(9) -0.0045(9)
C32 0.0212(11) 0.0163(11) 0.0207(12) 0.0008(10) 0.0077(9) -0.0014(9)
C042 0.0279(13) 0.0223(13) 0.0283(14) -0.0006(11) 0.0105(11) -0.0024(10)
C33 0.0306(13) 0.0175(12) 0.0255(13) -0.0007(10) 0.0145(11) -0.0006(10)
C043 0.0254(12) 0.0210(13) 0.0401(16) 0.0036(12) 0.0112(11) -0.0016(10)
C34 0.0375(14) 0.0185(12) 0.0182(13) -0.0030(10) 0.0111(11) -0.0062(10)
C044 0.0239(12) 0.0278(14) 0.0375(16) 0.0116(12) 0.0139(11) -0.0019(10)
C045 0.0306(13) 0.0334(15) 0.0290(15) 0.0047(12) 0.0162(11) -0.0022(11)
C35 0.0253(12) 0.0218(13) 0.0189(13) 0.0008(10) 0.0058(10) -0.0051(10)
C36 0.0212(11) 0.0187(12) 0.0238(13) 0.0025(10) 0.0099(10) -0.0021(9)
C046 0.0290(13) 0.0214(13) 0.0320(15) -0.0010(11) 0.0155(11) -0.0008(10)
C61 0.0219(11) 0.0168(11) 0.0143(11) -0.0036(9) 0.0071(9) -0.0013(9)
C62 0.0192(11) 0.0248(13) 0.0186(12) -0.0016(10) 0.0062(9) 0.0000(9)
C052 0.207(7) 0.078(4) 0.055(3) 0.012(3) 0.044(4) -0.004(4)
C63 0.0228(12) 0.0242(13) 0.0250(14) 0.0029(11) 0.0038(10) 0.0075(10)
C053 0.331(10) 0.063(4) 0.098(5) -0.025(3) 0.109(6) -0.039(5)
C64 0.0345(14) 0.0190(13) 0.0245(14) 0.0037(10) 0.0099(11) 0.0018(10)
C054 0.266(9) 0.075(4) 0.111(5) -0.002(3) 0.120(6) -0.047(4)
C65 0.0267(12) 0.0220(13) 0.0245(13) -0.0002(10) 0.0125(10) -0.0041(10)
C055 0.205(7) 0.091(4) 0.087(4) -0.011(4) 0.041(5) 0.010(5)
C66 0.0191(11) 0.0205(12) 0.0176(12) -0.0007(10) 0.0059(9) 0.0004(9)
C056 0.159(5) 0.103(4) 0.055(3) -0.030(3) -0.018(3) 0.070(4)
C71 0.0209(11) 0.0174(12) 0.0193(12) 0.0039(9) 0.0100(9) -0.0020(9)
C72 0.0203(11) 0.0237(13) 0.0218(13) 0.0018(10) 0.0087(10) 0.0020(9)
C062 0.070(3) 0.064(3) 0.062(3) 0.015(2) 0.019(2) 0.019(2)
C73 0.0306(13) 0.0373(15) 0.0227(14) -0.0044(12) 0.0096(11) 0.0028(11)
C063 0.128(5) 0.107(4) 0.119(5) -0.044(4) 0.081(4) -0.034(4)
C74 0.0347(14) 0.0360(16) 0.0335(16) -0.0065(13) 0.0155(12) 0.0081(12)
C064 0.115(5) 0.105(5) 0.251(9) -0.071(5) 0.121(6) -0.035(4)
C75 0.0269(13) 0.0252(13) 0.0341(15) 0.0059(11) 0.0146(11) 0.0066(10)
C065 0.060(3) 0.056(3) 0.141(5) -0.013(3) 0.047(3) 0.002(2)
C76 0.0207(11) 0.0230(13) 0.0213(13) 0.0047(10) 0.0078(10) -0.0010(9)
C066 0.057(2) 0.054(2) 0.084(3) 0.010(2) 0.014(2) 0.0122(19)
C41 0.0164(10) 0.0188(12) 0.0185(12) 0.0006(9) 0.0056(9) 0.0019(9)
C42 0.0263(12) 0.0218(13) 0.0236(13) -0.0014(10) 0.0073(10) -0.0025(10)
C072 0.0455(17) 0.0387(17) 0.0352(17) 0.0029(14) 0.0096(14) 0.0016(14)
C43 0.0344(14) 0.0258(14) 0.0260(14) -0.0078(11) 0.0069(11) -0.0040(11)
C073 0.0317(15) 0.0485(19) 0.047(2) -0.0017(15) 0.0110(14) -0.0004(13)
C44 0.0339(14) 0.0371(16) 0.0195(14) -0.0039(12) 0.0052(11) 0.0032(12)
C074 0.0310(15) 0.0381(17) 0.0376(17) 0.0008(14) -0.0013(12) -0.0022(12)
C45 0.0300(13) 0.0289(14) 0.0211(13) 0.0059(11) 0.0094(10) 0.0077(11)
C075 0.0385(15) 0.0325(16) 0.0309(16) 0.0041(12) 0.0049(12) 0.0019(12)
C46 0.0204(11) 0.0203(12) 0.0207(13) 0.0001(10) 0.0063(9) 0.0022(9)
C076 0.0301(14) 0.0375(16) 0.0394(18) 0.0093(13) 0.0077(12) -0.0012(12)
C81 0.0210(11) 0.0176(11) 0.0122(11) 0.0032(9) 0.0054(9) 0.0010(9)
C82 0.0229(12) 0.0198(12) 0.0224(13) 0.0015(10) 0.0083(10) -0.0006(9)
C83 0.0386(14) 0.0202(13) 0.0234(14) -0.0015(10) 0.0147(11) 0.0035(10)
C84 0.0340(14) 0.0303(15) 0.0340(16) 0.0038(12) 0.0173(12) 0.0125(11)
C85 0.0226(12) 0.0339(15) 0.0280(14) 0.0046(12) 0.0083(11) 0.0060(11)
C86 0.0206(11) 0.0225(12) 0.0191(12) 0.0014(10) 0.0041(9) 0.0003(9)

loop_
_atom_type_symbol
_atom_type_description
_atom_type_scat_dispersion_real
_atom_type_scat_dispersion_imag
_atom_type_scat_source
C C 0.0033 0.0016 'International Tables Vol C Tables 4.2.6.8 and 6.1.1.4'
H H 0.0000 0.0000 'International Tables Vol C Tables 4.2.6.8 and 6.1.1.4'
N N 0.0061 0.0033 'International Tables Vol C Tables 4.2.6.8 and 6.1.1.4'
Mn Mn 0.3368 0.7283 'International Tables Vol C Tables 4.2.6.8 and 6.1.1.4'

loop_
_geom_angle_atom_site_label_1
_geom_angle_atom_site_label_2
_geom_angle_atom_site_label_3
_geom_angle
N1 Mn1 N2 126.11(8)
N1 Mn1 N6 101.84(7)
N2 Mn1 N6 91.58(7)
N1 Mn1 N11 103.16(7)
N2 Mn1 N11 109.84(7)
N6 Mn1 N11 126.35(7)
N1 Mn1 N3 91.22(7)
N2 Mn1 N3 34.91(6)
N6 Mn1 N3 99.36(6)
N11 Mn1 N3 126.51(6)
N1 Mn1 Mn3 125.58(5)
N2 Mn1 Mn3 46.51(5)
N6 Mn1 Mn3 45.10(5)
N11 Mn1 Mn3 131.00(5)
N3 Mn1 Mn3 63.14(4)
N5 Mn3 N6 119.46(7)
N5 Mn3 N2 103.89(7)
N6 Mn3 N2 92.61(7)
N5 Mn3 N31 103.88(7)
N6 Mn3 N31 110.36(7)
N2 Mn3 N31 127.83(7)
N5 Mn3 Mn1 123.03(6)
N6 Mn3 Mn1 46.75(5)
N2 Mn3 Mn1 45.89(5)
N31 Mn3 Mn1 133.08(5)
N5 Mn3 Mn4 42.21(5)
N6 Mn3 Mn4 99.66(5)
N2 Mn3 Mn4 67.50(5)
N31 Mn3 Mn4 144.19(5)
Mn1 Mn3 Mn4 81.960(14)
N4 Mn2 N7 117.13(7)
N4 Mn2 N1 110.23(8)
N7 Mn2 N1 102.01(7)
N4 Mn2 N21 104.27(7)
N7 Mn2 N21 110.16(7)
N1 Mn2 N21 113.38(7)
N8 Mn4 N3 122.48(7)
N8 Mn4 N5 113.27(7)
N3 Mn4 N5 102.40(7)
N8 Mn4 N41 106.01(7)
N3 Mn4 N41 103.65(7)
N5 Mn4 N41 108.05(7)
N8 Mn4 Mn3 122.35(5)
N3 Mn4 Mn3 63.79(5)
N5 Mn4 Mn3 41.30(5)
N41 Mn4 Mn3 129.34(5)
C11 N1 Mn1 122.78(15)
C11 N1 Mn2 115.34(14)
Mn1 N1 Mn2 98.63(8)
C51 N5 Mn3 123.35(15)
C51 N5 Mn4 115.82(15)
Mn3 N5 Mn4 96.48(8)
C21 N2 N3 116.12(17)
C21 N2 Mn1 140.24(15)
N3 N2 Mn1 88.68(11)
C21 N2 Mn3 112.29(14)
N3 N2 Mn3 105.65(11)
Mn1 N2 Mn3 87.61(7)
C31 N3 N2 114.60(17)
C31 N3 Mn4 125.93(15)
N2 N3 Mn4 119.46(13)
C31 N3 Mn1 89.04(13)
N2 N3 Mn1 56.41(9)
Mn4 N3 Mn1 120.21(8)
C61 N6 N7 115.59(16)
C61 N6 Mn3 138.88(15)
N7 N6 Mn3 95.27(12)
C61 N6 Mn1 106.11(13)
N7 N6 Mn1 107.50(12)
Mn3 N6 Mn1 88.15(6)
C71 N7 N6 114.55(17)
C71 N7 Mn2 126.00(14)
N6 N7 Mn2 119.15(13)
C41 N4 N8 115.64(17)
C41 N4 Mn2 125.89(15)
N8 N4 Mn2 115.18(13)
C81 N8 N4 115.11(17)
C81 N8 Mn4 127.22(15)
N4 N8 Mn4 116.76(12)
C016 N11 C012 117.0(2)
C016 N11 Mn1 117.82(16)
C012 N11 Mn1 125.07(16)
C032 N31 C036 117.1(2)
C032 N31 Mn3 123.06(16)
C036 N31 Mn3 116.71(16)
C026 N21 C022 117.1(2)
C026 N21 Mn2 116.56(16)
C022 N21 Mn2 126.28(16)
C046 N41 C042 117.3(2)
C046 N41 Mn4 117.24(16)
C042 N41 Mn4 124.99(16)
C052 N51 C056 116.8(5)
C062 N61 C066 115.2(4)
C072 N71 C076 116.2(2)
C12 C11 C16 118.1(2)
C12 C11 N1 120.0(2)
C16 C11 N1 121.9(2)
C13 C12 C11 120.6(2)
N11 C012 C013 122.8(2)
C014 C013 C012 119.0(3)
C14 C13 C12 120.7(2)
C015 C014 C013 118.9(2)
C15 C14 C13 119.1(2)
C016 C015 C014 119.2(2)
C14 C15 C16 120.8(2)
N11 C016 C015 123.1(2)
C15 C16 C11 120.7(2)
C56 C51 C52 117.7(2)
C56 C51 N5 121.9(2)
C52 C51 N5 120.4(2)
N31 C032 C033 123.3(2)
C53 C52 C51 120.4(2)
C034 C033 C032 118.9(2)
C54 C53 C52 121.1(3)
C033 C034 C035 118.8(2)
C53 C54 C55 119.2(3)
C036 C035 C034 119.0(2)
C54 C55 C56 120.1(3)
N31 C036 C035 122.9(2)
C55 C56 C51 121.5(2)
N2 C21 C26 124.0(2)
N2 C21 C22 118.2(2)
C26 C21 C22 117.8(2)
C23 C22 C21 120.8(2)
N21 C022 C023 122.7(2)
C22 C23 C24 120.9(2)
C024 C023 C022 119.3(2)
C25 C24 C23 118.8(2)
C023 C024 C025 119.1(2)
C24 C25 C26 121.0(2)
C024 C025 C026 118.5(3)
C25 C26 C21 120.7(2)
N21 C026 C025 123.3(2)
N3 C31 C32 125.5(2)
N3 C31 C36 117.49(19)
C32 C31 C36 116.9(2)
C33 C32 C31 120.4(2)
N41 C042 C043 122.9(2)
C34 C33 C32 121.5(2)
C044 C043 C042 119.1(2)
C33 C34 C35 118.6(2)
C045 C044 C043 118.7(2)
C044 C045 C046 119.0(2)
C36 C35 C34 120.4(2)
C35 C36 C31 122.1(2)
N41 C046 C045 123.1(2)
C66 C61 C62 118.0(2)
C66 C61 N6 123.6(2)
C62 C61 N6 118.30(19)
C63 C62 C61 120.8(2)
N51 C052 C053 119.6(6)
C62 C63 C64 120.8(2)
C052 C053 C054 115.8(6)
C65 C64 C63 118.9(2)
C055 C054 C053 125.3(6)
C64 C65 C66 121.2(2)
C056 C055 C054 112.6(7)
C65 C66 C61 120.2(2)
C055 C056 N51 128.8(7)
N7 C71 C72 124.7(2)
N7 C71 C76 118.0(2)
C72 C71 C76 117.2(2)
C73 C72 C71 120.7(2)
N61 C062 C063 123.0(4)
C74 C73 C72 121.3(2)
C064 C063 C062 121.0(6)
C73 C74 C75 118.9(2)
C063 C064 C065 119.4(6)
C76 C75 C74 120.9(2)
C064 C065 C066 119.2(5)
C75 C76 C71 120.9(2)
N61 C066 C065 120.4(4)
N4 C41 C42 118.9(2)
N4 C41 C46 124.7(2)
C42 C41 C46 116.4(2)
C43 C42 C41 121.4(2)
N71 C072 C073 123.3(3)
C42 C43 C44 121.6(2)
C074 C073 C072 119.3(3)
C45 C44 C43 117.6(2)
C073 C074 C075 119.0(3)
C44 C45 C46 122.2(2)
C074 C075 C076 117.7(3)
C45 C46 C41 120.7(2)
N71 C076 C075 124.5(3)
N8 C81 C86 124.8(2)
N8 C81 C82 119.38(19)
C86 C81 C82 115.8(2)
C83 C82 C81 121.9(2)
C82 C83 C84 121.1(2)
C85 C84 C83 118.1(2)
C86 C85 C84 121.6(2)
C85 C86 C81 121.4(2)

loop_
_geom_bond_atom_site_label_1
_geom_bond_atom_site_label_2
_geom_bond_distance
Mn1 N1 2.119(2)
Mn1 N2 2.1397(19)
Mn1 N6 2.1699(18)
Mn1 N11 2.1942(19)
Mn1 N3 2.5678(19)
Mn1 Mn3 2.9777(5)
Mn3 N5 2.106(2)
Mn3 N6 2.1102(19)
Mn3 N2 2.1621(18)
Mn3 N31 2.172(2)
Mn3 Mn4 3.1706(6)
Mn2 N4 2.0498(19)
Mn2 N7 2.0582(19)
Mn2 N1 2.1548(19)
Mn2 N21 2.2125(19)
Mn4 N8 2.0346(18)
Mn4 N3 2.0775(18)
Mn4 N5 2.144(2)
Mn4 N41 2.2250(19)
N1 C11 1.412(3)
N5 C51 1.407(3)
N2 C21 1.396(3)
N2 N3 1.470(3)
N3 C31 1.390(3)
N6 C61 1.407(3)
N6 N7 1.463(2)
N7 C71 1.385(3)
N4 C41 1.374(3)
N4 N8 1.444(2)
N8 C81 1.369(3)
N11 C016 1.347(3)
N11 C012 1.348(3)
N31 C032 1.336(3)
N31 C036 1.348(3)
N21 C026 1.341(3)
N21 C022 1.342(3)
N41 C046 1.340(3)
N41 C042 1.342(3)
N51 C052 1.308(6)
N51 C056 1.354(5)
N61 C062 1.312(5)
N61 C066 1.334(4)
N71 C072 1.333(4)
N71 C076 1.336(4)
C11 C12 1.399(3)
C11 C16 1.399(3)
C12 C13 1.391(3)
C012 C013 1.379(3)
C013 C014 1.375(4)
C13 C14 1.385(4)
C014 C015 1.373(4)
C14 C15 1.382(4)
C015 C016 1.372(3)
C15 C16 1.389(4)
C51 C56 1.396(3)
C51 C52 1.400(3)
C032 C033 1.380(3)
C52 C53 1.384(4)
C033 C034 1.372(4)
C53 C54 1.381(4)
C034 C035 1.379(4)
C54 C55 1.383(4)
C035 C036 1.375(4)
C55 C56 1.385(4)
C21 C26 1.400(3)
C21 C22 1.405(3)
C22 C23 1.386(3)
C022 C023 1.378(3)
C23 C24 1.387(4)
C023 C024 1.370(4)
C24 C25 1.384(4)
C024 C025 1.373(4)
C25 C26 1.389(3)
C025 C026 1.379(3)
C31 C32 1.408(3)
C31 C36 1.409(3)
C32 C33 1.392(3)
C042 C043 1.381(3)
C33 C34 1.384(3)
C043 C044 1.378(4)
C34 C35 1.392(3)
C044 C045 1.376(4)
C045 C046 1.379(3)
C35 C36 1.374(3)
C61 C66 1.400(3)
C61 C62 1.403(3)
C62 C63 1.383(3)
C052 C053 1.372(7)
C63 C64 1.383(3)
C053 C054 1.405(8)
C64 C65 1.383(3)
C054 C055 1.297(7)
C65 C66 1.391(3)
C055 C056 1.280(7)
C71 C72 1.409(3)
C71 C76 1.418(3)
C72 C73 1.390(3)
C062 C063 1.331(6)
C73 C74 1.383(4)
C063 C064 1.267(8)
C74 C75 1.386(4)
C064 C065 1.332(8)
C75 C76 1.385(3)
C065 C066 1.372(5)
C41 C42 1.415(3)
C41 C46 1.415(3)
C42 C43 1.380(3)
C072 C073 1.382(4)
C43 C44 1.389(4)
C073 C074 1.367(4)
C44 C45 1.383(4)
C074 C075 1.377(4)
C45 C46 1.384(3)
C075 C076 1.384(4)
C81 C86 1.415(3)
C81 C82 1.417(3)
C82 C83 1.380(3)
C83 C84 1.390(4)
C84 C85 1.385(4)
C85 C86 1.385(3)

loop_
_geom_torsion_atom_site_label_1
_geom_torsion_atom_site_label_2
_geom_torsion_atom_site_label_3
_geom_torsion_atom_site_label_4
_geom_torsion
N1 Mn1 Mn3 N5 -32.07(10)
N2 Mn1 Mn3 N5 76.61(9)
N6 Mn1 Mn3 N5 -101.17(9)
N11 Mn1 Mn3 N5 154.79(9)
N3 Mn1 Mn3 N5 38.48(8)
N1 Mn1 Mn3 N6 69.10(10)
N2 Mn1 Mn3 N6 177.78(10)
N11 Mn1 Mn3 N6 -104.04(9)
N3 Mn1 Mn3 N6 139.65(8)
N1 Mn1 Mn3 N2 -108.68(10)
N6 Mn1 Mn3 N2 -177.78(10)
N11 Mn1 Mn3 N2 78.18(9)
N3 Mn1 Mn3 N2 -38.13(8)
N1 Mn1 Mn3 N31 146.07(10)
N2 Mn1 Mn3 N31 -105.25(10)
N6 Mn1 Mn3 N31 76.97(10)
N11 Mn1 Mn3 N31 -27.07(10)
N3 Mn1 Mn3 N31 -143.39(8)
N1 Mn1 Mn3 Mn4 -42.34(7)
N2 Mn1 Mn3 Mn4 66.34(7)
N6 Mn1 Mn3 Mn4 -111.44(7)
N11 Mn1 Mn3 Mn4 144.52(7)
N3 Mn1 Mn3 Mn4 28.21(4)
N5 Mn3 Mn4 N8 -89.28(10)
N6 Mn3 Mn4 N8 34.41(8)
N2 Mn3 Mn4 N8 123.24(8)
N31 Mn3 Mn4 N8 -112.66(10)
Mn1 Mn3 Mn4 N8 77.86(6)
N5 Mn3 Mn4 N3 157.35(10)
N6 Mn3 Mn4 N3 -78.96(8)
N2 Mn3 Mn4 N3 9.87(8)
N31 Mn3 Mn4 N3 133.97(10)
Mn1 Mn3 Mn4 N3 -35.51(6)
N6 Mn3 Mn4 N5 123.69(9)
N2 Mn3 Mn4 N5 -147.48(9)
N31 Mn3 Mn4 N5 -23.38(11)
Mn1 Mn3 Mn4 N5 167.14(8)
N5 Mn3 Mn4 N41 70.98(10)
N6 Mn3 Mn4 N41 -165.33(8)
N2 Mn3 Mn4 N41 -76.50(9)
N31 Mn3 Mn4 N41 47.60(11)
Mn1 Mn3 Mn4 N41 -121.88(7)
N2 Mn1 N1 C11 158.23(16)
N6 Mn1 N1 C11 -100.94(18)
N11 Mn1 N1 C11 31.21(19)
N3 Mn1 N1 C11 159.24(17)
Mn3 Mn1 N1 C11 -143.48(15)
N2 Mn1 N1 Mn2 -73.99(10)
N6 Mn1 N1 Mn2 26.84(9)
N11 Mn1 N1 Mn2 158.99(7)
N3 Mn1 N1 Mn2 -72.98(8)
Mn3 Mn1 N1 Mn2 -15.70(10)
N4 Mn2 N1 C11 -118.41(16)
N7 Mn2 N1 C11 116.46(17)
N21 Mn2 N1 C11 -1.95(19)
N4 Mn2 N1 Mn1 108.92(8)
N7 Mn2 N1 Mn1 -16.20(9)
N21 Mn2 N1 Mn1 -134.62(8)
N6 Mn3 N5 C51 162.77(16)
N2 Mn3 N5 C51 -96.07(18)
N31 Mn3 N5 C51 39.32(18)
Mn1 Mn3 N5 C51 -142.08(15)
Mn4 Mn3 N5 C51 -126.8(2)
N6 Mn3 N5 Mn4 -70.39(9)
N2 Mn3 N5 Mn4 30.77(8)
N31 Mn3 N5 Mn4 166.17(7)
Mn1 Mn3 N5 Mn4 -15.24(9)
N8 Mn4 N5 C51 -114.81(15)
N3 Mn4 N5 C51 111.32(16)
N41 Mn4 N5 C51 2.31(17)
Mn3 Mn4 N5 C51 132.05(18)
N8 Mn4 N5 Mn3 113.15(8)
N3 Mn4 N5 Mn3 -20.72(9)
N41 Mn4 N5 Mn3 -129.73(7)
N1 Mn1 N2 C21 -129.6(2)
N6 Mn1 N2 C21 124.5(2)
N11 Mn1 N2 C21 -5.3(3)
N3 Mn1 N2 C21 -131.4(3)
Mn3 Mn1 N2 C21 122.9(3)
N1 Mn1 N2 N3 1.76(14)
N6 Mn1 N2 N3 -104.16(11)
N11 Mn1 N2 N3 126.02(11)
Mn3 Mn1 N2 N3 -105.73(11)
N1 Mn1 N2 Mn3 107.49(8)
N6 Mn1 N2 Mn3 1.57(7)
N11 Mn1 N2 Mn3 -128.25(7)
N3 Mn1 N2 Mn3 105.73(11)
N5 Mn3 N2 C21 92.63(15)
N6 Mn3 N2 C21 -146.15(15)
N31 Mn3 N2 C21 -27.69(19)
Mn1 Mn3 N2 C21 -144.53(18)
Mn4 Mn3 N2 C21 114.47(15)
N5 Mn3 N2 N3 -34.89(13)
N6 Mn3 N2 N3 86.33(13)
N31 Mn3 N2 N3 -155.21(12)
Mn1 Mn3 N2 N3 87.95(12)
Mn4 Mn3 N2 N3 -13.04(10)
N5 Mn3 N2 Mn1 -122.84(7)
N6 Mn3 N2 Mn1 -1.62(7)
N31 Mn3 N2 Mn1 116.84(8)
Mn4 Mn3 N2 Mn1 -100.99(5)
C21 N2 N3 C31 76.7(2)
Mn1 N2 N3 C31 -70.96(16)
Mn3 N2 N3 C31 -158.10(14)
C21 N2 N3 Mn4 -103.75(18)
Mn1 N2 N3 Mn4 108.58(11)
Mn3 N2 N3 Mn4 21.43(16)
C21 N2 N3 Mn1 147.68(19)
Mn3 N2 N3 Mn1 -87.14(8)
N8 Mn4 N3 C31 50.78(19)
N5 Mn4 N3 C31 179.05(16)
N41 Mn4 N3 C31 -68.63(18)
Mn3 Mn4 N3 C31 163.96(18)
N8 Mn4 N3 N2 -128.69(14)
N5 Mn4 N3 N2 -0.43(15)
N41 Mn4 N3 N2 111.90(14)
Mn3 Mn4 N3 N2 -15.51(12)
N8 Mn4 N3 Mn1 -62.67(12)
N5 Mn4 N3 Mn1 65.60(10)
N41 Mn4 N3 Mn1 177.93(9)
Mn3 Mn4 N3 Mn1 50.51(7)
N1 Mn1 N3 C31 -57.85(13)
N2 Mn1 N3 C31 120.73(16)
N6 Mn1 N3 C31 -160.06(12)
N11 Mn1 N3 C31 49.56(15)
Mn3 Mn1 N3 C31 172.25(13)
N1 Mn1 N3 N2 -178.58(11)
N6 Mn1 N3 N2 79.21(11)
N11 Mn1 N3 N2 -71.18(13)
Mn3 Mn1 N3 N2 51.51(10)
N1 Mn1 N3 Mn4 74.17(10)
N2 Mn1 N3 Mn4 -107.25(14)
N6 Mn1 N3 Mn4 -28.04(10)
N11 Mn1 N3 Mn4 -178.43(8)
Mn3 Mn1 N3 Mn4 -55.74(8)
N5 Mn3 N6 C61 -138.2(2)
N2 Mn3 N6 C61 114.3(2)
N31 Mn3 N6 C61 -18.0(2)
Mn1 Mn3 N6 C61 112.7(2)
Mn4 Mn3 N6 C61 -178.1(2)
N5 Mn3 N6 N7 1.75(14)
N2 Mn3 N6 N7 -105.81(11)
N31 Mn3 N6 N7 121.98(11)
Mn1 Mn3 N6 N7 -107.41(12)
Mn4 Mn3 N6 N7 -38.20(11)
N5 Mn3 N6 Mn1 109.15(8)
N2 Mn3 N6 Mn1 1.60(7)
N31 Mn3 N6 Mn1 -130.62(7)
Mn4 Mn3 N6 Mn1 69.21(5)
N1 Mn1 N6 C61 90.10(14)
N2 Mn1 N6 C61 -142.44(14)
N11 Mn1 N6 C61 -26.21(16)
N3 Mn1 N6 C61 -176.66(13)
Mn3 Mn1 N6 C61 -140.83(16)
N1 Mn1 N6 N7 -34.13(14)
N2 Mn1 N6 N7 93.33(13)
N11 Mn1 N6 N7 -150.44(12)
N3 Mn1 N6 N7 59.11(13)
Mn3 Mn1 N6 N7 94.94(13)
N1 Mn1 N6 Mn3 -129.07(7)
N2 Mn1 N6 Mn3 -1.61(7)
N11 Mn1 N6 Mn3 114.62(8)
N3 Mn1 N6 Mn3 -35.83(7)
C61 N6 N7 C71 81.0(2)
Mn3 N6 N7 C71 -70.98(17)
Mn1 N6 N7 C71 -160.70(14)
C61 N6 N7 Mn2 -93.13(18)
Mn3 N6 N7 Mn2 114.86(11)
Mn1 N6 N7 Mn2 25.14(16)
N4 Mn2 N7 C71 60.12(19)
N1 Mn2 N7 C71 -179.46(17)
N21 Mn2 N7 C71 -58.78(19)
N4 Mn2 N7 N6 -126.45(14)
N1 Mn2 N7 N6 -6.03(15)
N21 Mn2 N7 N6 114.66(14)
N7 Mn2 N4 C41 164.27(16)
N1 Mn2 N4 C41 48.29(18)
N21 Mn2 N4 C41 -73.73(18)
N7 Mn2 N4 N8 5.77(16)
N1 Mn2 N4 N8 -110.22(14)
N21 Mn2 N4 N8 127.76(13)
C41 N4 N8 C81 83.1(2)
Mn2 N4 N8 C81 -116.09(17)
C41 N4 N8 Mn4 -106.99(17)
Mn2 N4 N8 Mn4 53.79(16)
N3 Mn4 N8 C81 177.48(16)
N5 Mn4 N8 C81 54.1(2)
N41 Mn4 N8 C81 -64.25(19)
Mn3 Mn4 N8 C81 99.98(17)
N3 Mn4 N8 N4 9.00(17)
N5 Mn4 N8 N4 -114.42(14)
N41 Mn4 N8 N4 127.27(14)
Mn3 Mn4 N8 N4 -68.50(15)
N1 Mn1 N11 C016 23.79(18)
N2 Mn1 N11 C016 -112.92(16)
N6 Mn1 N11 C016 139.49(15)
N3 Mn1 N11 C016 -77.76(17)
Mn3 Mn1 N11 C016 -161.94(13)
N1 Mn1 N11 C012 -160.00(18)
N2 Mn1 N11 C012 63.29(19)
N6 Mn1 N11 C012 -44.3(2)
N3 Mn1 N11 C012 98.45(19)
Mn3 Mn1 N11 C012 14.3(2)
N5 Mn3 N31 C032 -178.97(17)
N6 Mn3 N31 C032 51.83(19)
N2 Mn3 N31 C032 -58.6(2)
Mn1 Mn3 N31 C032 2.6(2)
Mn4 Mn3 N31 C032 -163.03(14)
N5 Mn3 N31 C036 21.66(18)
N6 Mn3 N31 C036 -107.54(17)
N2 Mn3 N31 C036 141.98(16)
Mn1 Mn3 N31 C036 -156.73(14)
Mn4 Mn3 N31 C036 37.6(2)
N4 Mn2 N21 C026 -14.7(2)
N7 Mn2 N21 C026 111.76(19)
N1 Mn2 N21 C026 -134.65(18)
N4 Mn2 N21 C022 168.2(2)
N7 Mn2 N21 C022 -65.3(2)
N1 Mn2 N21 C022 48.3(2)
N8 Mn4 N41 C046 -85.46(18)
N3 Mn4 N41 C046 44.67(18)
N5 Mn4 N41 C046 152.82(17)
Mn3 Mn4 N41 C046 111.80(16)
N8 Mn4 N41 C042 86.1(2)
N3 Mn4 N41 C042 -143.73(19)
N5 Mn4 N41 C042 -35.6(2)
Mn3 Mn4 N41 C042 -76.6(2)
Mn1 N1 C11 C12 44.6(3)
Mn2 N1 C11 C12 -75.5(2)
Mn1 N1 C11 C16 -134.11(19)
Mn2 N1 C11 C16 105.7(2)
C16 C11 C12 C13 -2.6(3)
N1 C11 C12 C13 178.6(2)
C016 N11 C012 C013 -0.2(3)
Mn1 N11 C012 C013 -176.39(18)
N11 C012 C013 C014 -0.6(4)
C11 C12 C13 C14 0.7(4)
C012 C013 C014 C015 1.1(4)
C12 C13 C14 C15 1.8(4)
C013 C014 C015 C016 -0.9(4)
C13 C14 C15 C16 -2.1(4)
C012 N11 C016 C015 0.4(3)
Mn1 N11 C016 C015 176.97(18)
C014 C015 C016 N11 0.1(4)
C14 C15 C16 C11 0.1(4)
C12 C11 C16 C15 2.3(3)
N1 C11 C16 C15 -179.0(2)
Mn3 N5 C51 C56 -133.2(2)
Mn4 N5 C51 C56 108.8(2)
Mn3 N5 C51 C52 48.4(3)
Mn4 N5 C51 C52 -69.6(3)
C036 N31 C032 C033 2.2(3)
Mn3 N31 C032 C033 -157.07(18)
C56 C51 C52 C53 -1.2(4)
N5 C51 C52 C53 177.2(3)
N31 C032 C033 C034 -0.5(4)
C51 C52 C53 C54 0.0(5)
C032 C033 C034 C035 -1.8(4)
C52 C53 C54 C55 0.8(5)
C033 C034 C035 C036 2.2(4)
C53 C54 C55 C56 -0.4(5)
C032 N31 C036 C035 -1.7(3)
Mn3 N31 C036 C035 158.9(2)
C034 C035 C036 N31 -0.5(4)
C54 C55 C56 C51 -0.8(4)
C52 C51 C56 C55 1.6(4)
N5 C51 C56 C55 -176.8(2)
N3 N2 C21 C26 8.4(3)
Mn1 N2 C21 C26 131.7(2)
Mn3 N2 C21 C26 -113.3(2)
N3 N2 C21 C22 -172.92(19)
Mn1 N2 C21 C22 -49.6(3)
Mn3 N2 C21 C22 65.4(2)
N2 C21 C22 C23 -177.3(2)
C26 C21 C22 C23 1.4(3)
C026 N21 C022 C023 0.0(4)
Mn2 N21 C022 C023 177.0(2)
C21 C22 C23 C24 -1.2(4)
N21 C022 C023 C024 -0.4(4)
C22 C23 C24 C25 0.2(4)
C022 C023 C024 C025 0.5(4)
C23 C24 C25 C26 0.5(4)
C023 C024 C025 C026 -0.3(4)
C24 C25 C26 C21 -0.2(4)
N2 C21 C26 C25 177.9(2)
C22 C21 C26 C25 -0.7(3)
C022 N21 C026 C025 0.3(4)
Mn2 N21 C026 C025 -177.0(2)
C024 C025 C026 N21 -0.2(4)
N2 N3 C31 C32 -9.9(3)
Mn4 N3 C31 C32 170.64(16)
Mn1 N3 C31 C32 -61.8(2)
N2 N3 C31 C36 166.59(18)
Mn4 N3 C31 C36 -12.9(3)
Mn1 N3 C31 C36 114.64(18)
N3 C31 C32 C33 174.8(2)
C36 C31 C32 C33 -1.7(3)
C046 N41 C042 C043 1.7(3)
Mn4 N41 C042 C043 -169.91(18)
C31 C32 C33 C34 -0.7(3)
N41 C042 C043 C044 -0.5(4)
C32 C33 C34 C35 1.7(3)
C042 C043 C044 C045 -1.0(4)
C043 C044 C045 C046 1.2(4)
C33 C34 C35 C36 -0.1(3)
C34 C35 C36 C31 -2.4(3)
N3 C31 C36 C35 -173.5(2)
C32 C31 C36 C35 3.3(3)
C042 N41 C046 C045 -1.5(4)
Mn4 N41 C046 C045 170.76(19)
C044 C045 C046 N41 0.1(4)
N7 N6 C61 C66 6.1(3)
Mn3 N6 C61 C66 140.83(19)
Mn1 N6 C61 C66 -112.9(2)
N7 N6 C61 C62 -177.93(19)
Mn3 N6 C61 C62 -43.2(3)
Mn1 N6 C61 C62 63.0(2)
C66 C61 C62 C63 4.1(3)
N6 C61 C62 C63 -172.0(2)
C056 N51 C052 C053 8.0(8)
C61 C62 C63 C64 -1.8(4)
N51 C052 C053 C054 -0.2(11)
C62 C63 C64 C65 -0.8(4)
C052 C053 C054 C055 -6.4(13)
C63 C64 C65 C66 0.9(4)
C053 C054 C055 C056 3.9(12)
C64 C65 C66 C61 1.5(4)
C62 C61 C66 C65 -3.9(3)
N6 C61 C66 C65 172.0(2)
C054 C055 C056 N51 5.5(11)
C052 N51 C056 C055 -11.7(9)
N6 N7 C71 C72 -7.0(3)
Mn2 N7 C71 C72 166.66(17)
N6 N7 C71 C76 169.87(18)
Mn2 N7 C71 C76 -16.4(3)
N7 C71 C72 C73 174.5(2)
C76 C71 C72 C73 -2.4(3)
C066 N61 C062 C063 -15.2(6)
C71 C72 C73 C74 0.5(4)
N61 C062 C063 C064 7.2(8)
C72 C73 C74 C75 1.2(4)
C062 C063 C064 C065 1.0(10)
C73 C74 C75 C76 -0.9(4)
C063 C064 C065 C066 -0.1(10)
C74 C75 C76 C71 -1.1(4)
N7 C71 C76 C75 -174.4(2)
C72 C71 C76 C75 2.7(3)
C062 N61 C066 C065 15.6(6)
C064 C065 C066 N61 -8.6(8)
N8 N4 C41 C42 179.36(18)
Mn2 N4 C41 C42 20.9(3)
N8 N4 C41 C46 1.1(3)
Mn2 N4 C41 C46 -157.31(16)
N4 C41 C42 C43 -178.3(2)
C46 C41 C42 C43 0.1(3)
C076 N71 C072 C073 0.3(4)
C41 C42 C43 C44 0.9(4)
N71 C072 C073 C074 0.6(5)
C42 C43 C44 C45 -1.0(4)
C072 C073 C074 C075 -1.3(5)
C43 C44 C45 C46 0.2(4)
C073 C074 C075 C076 1.1(4)
C44 C45 C46 C41 0.7(3)
N4 C41 C46 C45 177.4(2)
C42 C41 C46 C45 -0.9(3)
C072 N71 C076 C075 -0.5(4)
C074 C075 C076 N71 -0.2(4)
N4 N8 C81 C86 -6.3(3)
Mn4 N8 C81 C86 -174.97(17)
N4 N8 C81 C82 172.42(19)
Mn4 N8 C81 C82 3.8(3)
N8 C81 C82 C83 -179.6(2)
C86 C81 C82 C83 -0.8(3)
C81 C82 C83 C84 -0.6(4)
C82 C83 C84 C85 1.7(4)
C83 C84 C85 C86 -1.5(4)
C84 C85 C86 C81 0.2(4)
N8 C81 C86 C85 179.7(2)
C82 C81 C86 C85 1.0(3)
